data_4114830
loop_
_publ_author_name
'Donald J. Darensbourg'
'Jason C. Yarbrough'

_publ_section_title
;
 Mechanistic Aspects of the Copolymerization Reaction of Carbon Dioxide
 and Epoxides, Using a Chiral Salen Chromium Chloride Catalyst
;
_journal_name_full 'Journal of the American Chemical Society'
_journal_page_first 6335
_journal_page_last 6342
_journal_paper_doi 10.1021/ja012714v
_journal_volume 124
_journal_year 2002
_chemical_formula_sum 'C76 H112 Cl10 Cr2 N4 O4'
_chemical_formula_weight 1604.20
_chemical_name_systematic
;
 ?
;
_space_group_IT_number 4
_symmetry_cell_setting monoclinic
_symmetry_space_group_name_Hall 'P 2yb'
_symmetry_space_group_name_H-M 'P 1 21 1'
_atom_sites_solution_hydrogens geom
_atom_sites_solution_primary direct
_atom_sites_solution_secondary difmap
_audit_creation_method SHELXL-97
_cell_angle_alpha 90.00
_cell_angle_beta 110.880(5)
_cell_angle_gamma 90.00
_cell_formula_units_Z 2
_cell_length_a 12.593(3)
_cell_length_b 30.774(7)
_cell_length_c 11.704(3)
_cell_measurement_temperature 110(2)
_cell_volume 4237.9(18)
_computing_cell_refinement 'Bruker SMART'
_computing_data_collection 'Bruker SMART'
_computing_data_reduction 'Bruker SHELXTL'
_computing_molecular_graphics 'Bruker SHELXTL'
_computing_publication_material 'Bruker SHELXTL'
_computing_structure_refinement 'SHELXL-97 (Sheldrick, 1997)'
_computing_structure_solution 'SHELXS-97 (Sheldrick, 1990)'
_diffrn_ambient_temperature 110(2)
_diffrn_measured_fraction_theta_full 0.996
_diffrn_measured_fraction_theta_max 0.996
_diffrn_measurement_device_type 'CCD area detector'
_diffrn_measurement_method 'phi and omega scans'
_diffrn_radiation_monochromator graphite
_diffrn_radiation_source 'fine-focus sealed tube'
_diffrn_radiation_type MoK\a
_diffrn_radiation_wavelength 0.71073
_diffrn_reflns_av_R_equivalents 0.1180
_diffrn_reflns_av_sigmaI/netI 0.3815
_diffrn_reflns_limit_h_max 14
_diffrn_reflns_limit_h_min -8
_diffrn_reflns_limit_k_max 36
_diffrn_reflns_limit_k_min -36
_diffrn_reflns_limit_l_max 13
_diffrn_reflns_limit_l_min -13
_diffrn_reflns_number 22512
_diffrn_reflns_theta_full 25.00
_diffrn_reflns_theta_max 25.00
_diffrn_reflns_theta_min 1.85
_exptl_absorpt_coefficient_mu 0.618
_exptl_absorpt_correction_type none
_exptl_crystal_density_diffrn 1.257
_exptl_crystal_F_000 1692
_refine_diff_density_max 0.931
_refine_diff_density_min -0.930
_refine_diff_density_rms 0.109
_refine_ls_abs_structure_details 'Flack H D (1983), Acta Cryst. A39, 876-881'
_refine_ls_abs_structure_Flack -0.06(9)
_refine_ls_extinction_method none
_refine_ls_goodness_of_fit_ref 0.693
_refine_ls_hydrogen_treatment mixed
_refine_ls_matrix_type full
_refine_ls_number_parameters 902
_refine_ls_number_reflns 13271
_refine_ls_number_restraints 594
_refine_ls_restrained_S_all 0.685
_refine_ls_R_factor_all 0.2765
_refine_ls_R_factor_gt 0.1079
_refine_ls_shift/su_max 0.940
_refine_ls_shift/su_mean 0.017
_refine_ls_structure_factor_coef Fsqd
_refine_ls_weighting_details 'calc w=1/[\s^2^(Fo^2^)+(0.2000P)^2^+0.0000P] where P=(Fo^2^+2Fc^2^)/3'
_refine_ls_weighting_scheme calc
_refine_ls_wR_factor_gt 0.2488
_refine_ls_wR_factor_ref 0.3453
_reflns_number_gt 3328
_reflns_number_total 13271
_reflns_threshold_expression >2sigma(I)
_cod_data_source_file ja012714v_2.cif
_cod_data_source_block Compound3
_cod_original_cell_volume 4238.0(17)
_cod_database_code 4114830

loop_
_symmetry_equiv_pos_as_xyz
'x, y, z'
'-x, y+1/2, -z'

loop_
_atom_site_label
_atom_site_type_symbol
_atom_site_fract_x
_atom_site_fract_y
_atom_site_fract_z
_atom_site_U_iso_or_equiv
_atom_site_adp_type
_atom_site_occupancy
_atom_site_symmetry_multiplicity
_atom_site_calc_flag
_atom_site_refinement_flags
_atom_site_disorder_assembly
_atom_site_disorder_group
Cr1' Cr 0.6564(5) -0.14332(17) -0.0688(6) 0.0478(13) Uani 0.725(5) 1 d PDU A 1
Cr1A Cr 0.6485(13) -0.1409(5) -0.0507(18) 0.0478(13) Uani 0.28 1 d PDU A 2
Cl1' Cl 0.5863(4) -0.11288(16) 0.0815(4) 0.0363(13) Uani 0.725(5) 1 d P A 1
Cl1A Cl 0.7110(11) -0.1688(4) -0.1960(11) 0.035(3) Uani 0.275(5) 1 d P A 2
N1A N 0.5043(10) -0.1683(4) -0.1562(12) 0.052(3) Uani 1 1 d DU . .
N2A N 0.5877(11) -0.0937(4) -0.1812(11) 0.052(3) Uani 1 1 d DU . .
O1A O 0.7057(9) -0.1939(3) 0.0283(10) 0.056(3) Uani 1 1 d DU . .
O2A O 0.7959(8) -0.1135(4) 0.0000(10) 0.054(3) Uani 1 1 d DU . .
C1A C 0.4184(11) -0.1370(5) -0.2267(13) 0.055(3) Uani 1 1 d DU A .
H1AA H 0.3939 -0.1203 -0.1670 0.065 Uiso 1 1 calc R . .
C2A C 0.3105(12) -0.1554(5) -0.3237(14) 0.061(3) Uani 1 1 d DU . .
H2AA H 0.2677 -0.1730 -0.2839 0.074 Uiso 1 1 calc R A .
H2AB H 0.3313 -0.1744 -0.3807 0.074 Uiso 1 1 calc R . .
C3A C 0.2358(13) -0.1172(5) -0.3952(16) 0.067(3) Uani 1 1 d DU A .
H3AA H 0.1701 -0.1292 -0.4629 0.080 Uiso 1 1 calc R . .
H3AB H 0.2059 -0.1012 -0.3398 0.080 Uiso 1 1 calc R . .
C4A C 0.3001(12) -0.0852(5) -0.4485(15) 0.065(3) Uani 1 1 d DU . .
H4AA H 0.3225 -0.1003 -0.5110 0.078 Uiso 1 1 calc R A .
H4AB H 0.2486 -0.0610 -0.4893 0.078 Uiso 1 1 calc R . .
C5A C 0.4071(12) -0.0664(5) -0.3498(14) 0.060(3) Uani 1 1 d DU A .
H5AA H 0.3854 -0.0481 -0.2919 0.072 Uiso 1 1 calc R . .
H5AB H 0.4499 -0.0481 -0.3882 0.072 Uiso 1 1 calc R . .
C6A C 0.4812(12) -0.1051(5) -0.2814(15) 0.056(3) Uani 1 1 d DU A .
H6AA H 0.5030 -0.1217 -0.3431 0.067 Uiso 1 1 calc R . .
C7A C 0.4738(14) -0.2087(6) -0.1451(14) 0.060(3) Uani 1 1 d DU A .
H7AA H 0.3963 -0.2165 -0.1842 0.072 Uiso 1 1 calc R . .
C8A C 0.5542(13) -0.2418(6) -0.0749(11) 0.053(3) Uani 1 1 d DU . .
C9A C 0.6646(14) -0.2344(6) -0.0002(13) 0.051(3) Uani 1 1 d DU A .
C10A C 0.7313(15) -0.2719(6) 0.0552(15) 0.052(3) Uani 1 1 d DU . .
C11A C 0.6773(16) -0.3114(6) 0.0334(16) 0.060(3) Uani 1 1 d DU A .
H11A H 0.7238 -0.3357 0.0687 0.071 Uiso 1 1 calc R . .
C12A C 0.5674(15) -0.3205(6) -0.0309(16) 0.056(3) Uani 1 1 d DU . .
C13A C 0.5043(16) -0.2852(6) -0.0965(16) 0.059(3) Uani 1 1 d DU A .
H13A H 0.4299 -0.2895 -0.1544 0.071 Uiso 1 1 calc R . .
C14A C 0.8572(15) -0.2670(6) 0.1229(16) 0.058(3) Uani 1 1 d DU A .
C15A C 0.5177(16) -0.3674(6) -0.0504(17) 0.058(3) Uani 1 1 d DU A .
C16A C 0.9110(16) -0.2489(6) 0.0254(16) 0.065(5) Uani 1 1 d U . .
H16A H 0.8795 -0.2201 -0.0034 0.098 Uiso 1 1 calc R A .
H16B H 0.8925 -0.2689 -0.0442 0.098 Uiso 1 1 calc R . .
H16C H 0.9938 -0.2467 0.0649 0.098 Uiso 1 1 calc R . .
C17A C 0.8967(16) -0.2371(6) 0.2338(16) 0.063(4) Uani 1 1 d U . .
H17A H 0.8682 -0.2479 0.2961 0.094 Uiso 1 1 calc R A .
H17B H 0.8674 -0.2077 0.2092 0.094 Uiso 1 1 calc R . .
H17C H 0.9800 -0.2363 0.2674 0.094 Uiso 1 1 calc R . .
C18A C 0.9179(16) -0.3126(6) 0.1628(18) 0.071(5) Uani 1 1 d U . .
H18A H 0.8928 -0.3257 0.2252 0.107 Uiso 1 1 calc R A .
H18B H 1.0005 -0.3084 0.1964 0.107 Uiso 1 1 calc R . .
H18C H 0.8980 -0.3318 0.0915 0.107 Uiso 1 1 calc R . .
C19A C 0.3934(16) -0.3670(6) -0.1405(19) 0.069(5) Uani 1 1 d U . .
H19A H 0.3639 -0.3968 -0.1530 0.104 Uiso 1 1 calc R A .
H19B H 0.3904 -0.3548 -0.2189 0.104 Uiso 1 1 calc R . .
H19C H 0.3470 -0.3493 -0.1068 0.104 Uiso 1 1 calc R . .
C20A C 0.5918(16) -0.3961(6) -0.0941(15) 0.062(5) Uani 1 1 d U . .
H20A H 0.5599 -0.4255 -0.1081 0.093 Uiso 1 1 calc R A .
H20B H 0.6685 -0.3971 -0.0322 0.093 Uiso 1 1 calc R . .
H20C H 0.5953 -0.3845 -0.1707 0.093 Uiso 1 1 calc R . .
C21A C 0.5178(17) -0.3835(6) 0.0750(16) 0.068(5) Uani 1 1 d U . .
H21A H 0.4869 -0.4130 0.0664 0.102 Uiso 1 1 calc R A .
H21B H 0.4707 -0.3641 0.1036 0.102 Uiso 1 1 calc R . .
H21C H 0.5958 -0.3835 0.1343 0.102 Uiso 1 1 calc R . .
C22A C 0.6299(13) -0.0532(6) -0.1698(14) 0.056(3) Uani 1 1 d DU A .
H22A H 0.5831 -0.0310 -0.2190 0.067 Uiso 1 1 calc R . .
C23A C 0.7402(13) -0.0414(5) -0.0889(12) 0.056(3) Uani 1 1 d DU . .
C24A C 0.8189(14) -0.0701(6) -0.0039(14) 0.054(3) Uani 1 1 d DU A .
C25A C 0.9302(14) -0.0551(6) 0.0674(16) 0.054(3) Uani 1 1 d DU . .
C26A C 0.9557(15) -0.0119(6) 0.0572(16) 0.059(3) Uani 1 1 d DU A .
H26A H 1.0287 -0.0014 0.1058 0.070 Uiso 1 1 calc R . .
C27A C 0.8753(16) 0.0178(6) -0.0244(17) 0.064(3) Uani 1 1 d DU . .
C28A C 0.7769(15) 0.0026(6) -0.0901(16) 0.059(3) Uani 1 1 d DU A .
H28A H 0.7244 0.0222 -0.1439 0.071 Uiso 1 1 calc R . .
C29A C 1.0173(14) -0.0870(6) 0.1540(16) 0.056(3) Uani 1 1 d DU A .
C30A C 0.9154(18) 0.0645(7) -0.026(2) 0.082(4) Uani 1 1 d DU A .
C31A C 1.0397(15) -0.1263(6) 0.0878(17) 0.063(5) Uani 1 1 d U . .
H31A H 0.9686 -0.1423 0.0488 0.095 Uiso 1 1 calc R A .
H31B H 1.0953 -0.1453 0.1466 0.095 Uiso 1 1 calc R . .
H31C H 1.0697 -0.1168 0.0254 0.095 Uiso 1 1 calc R . .
C32A C 0.9701(15) -0.1038(6) 0.2518(15) 0.066(5) Uani 1 1 d U . .
H32A H 0.8978 -0.1188 0.2113 0.100 Uiso 1 1 calc R A .
H32B H 0.9580 -0.0791 0.2988 0.100 Uiso 1 1 calc R . .
H32C H 1.0248 -0.1240 0.3071 0.100 Uiso 1 1 calc R . .
C33A C 1.1354(15) -0.0649(6) 0.2188(18) 0.071(5) Uani 1 1 d U . .
H33A H 1.1648 -0.0540 0.1571 0.107 Uiso 1 1 calc R A .
H33B H 1.1887 -0.0861 0.2712 0.107 Uiso 1 1 calc R . .
H33C H 1.1266 -0.0405 0.2688 0.107 Uiso 1 1 calc R . .
C34A C 0.826(2) 0.0910(8) -0.141(2) 0.120(7) Uani 1 1 d U . .
H34A H 0.7532 0.0941 -0.1287 0.180 Uiso 1 1 calc R A .
H34B H 0.8142 0.0750 -0.2168 0.180 Uiso 1 1 calc R . .
H34C H 0.8567 0.1198 -0.1463 0.180 Uiso 1 1 calc R . .
C35A C 1.027(2) 0.0660(9) -0.058(3) 0.086(7) Uani 0.80 1 d PU . .
H35A H 1.0896 0.0520 0.0076 0.128 Uiso 0.80 1 calc PR A .
H35B H 1.0474 0.0964 -0.0658 0.128 Uiso 0.80 1 calc PR . .
H35C H 1.0142 0.0508 -0.1351 0.128 Uiso 0.80 1 calc PR . .
C36A C 0.931(2) 0.0880(7) 0.091(2) 0.095(6) Uani 1 1 d U . .
H36A H 0.9857 0.0724 0.1598 0.143 Uiso 1 1 calc R A .
H36B H 0.8576 0.0897 0.1030 0.143 Uiso 1 1 calc R . .
H36C H 0.9588 0.1175 0.0869 0.143 Uiso 1 1 calc R . .
Cr2' Cr 0.6458(4) -0.18953(17) 0.4168(5) 0.0456(14) Uani 0.693(6) 1 d PDU B 1
Cr1B Cr 0.6356(11) -0.1928(4) 0.4380(13) 0.0456(14) Uani 0.31 1 d PDU B 2
Cl2' Cl 0.5536(4) -0.20504(17) 0.5656(4) 0.0361(14) Uani 0.693(6) 1 d P B 1
Cl1B Cl 0.7132(11) -0.1761(4) 0.2934(11) 0.043(4) Uani 0.307(6) 1 d P B 2
N1B N 0.5657(11) -0.2421(4) 0.3290(12) 0.056(3) Uani 1 1 d DU . .
N2B N 0.5037(11) -0.1610(5) 0.3118(12) 0.058(3) Uani 1 1 d DU . .
O1B O 0.7732(8) -0.2233(3) 0.5061(10) 0.051(3) Uani 1 1 d DU . .
O2B O 0.7017(9) -0.1377(3) 0.5001(10) 0.054(3) Uani 1 1 d DU . .
C1B C 0.4447(13) -0.2353(4) 0.2581(13) 0.051(3) Uani 1 1 d DU B .
H1BA H 0.4030 -0.2360 0.3165 0.061 Uiso 1 1 calc R . .
C2B C 0.3878(11) -0.2678(5) 0.1563(13) 0.055(3) Uani 1 1 d DU . .
H2BA H 0.3888 -0.2970 0.1918 0.066 Uiso 1 1 calc R B .
H2BB H 0.4304 -0.2692 0.0998 0.066 Uiso 1 1 calc R . .
C3B C 0.2649(12) -0.2541(4) 0.0858(14) 0.058(3) Uani 1 1 d DU B .
H3BA H 0.2310 -0.2739 0.0156 0.070 Uiso 1 1 calc R . .
H3BB H 0.2201 -0.2565 0.1399 0.070 Uiso 1 1 calc R . .
C4B C 0.2581(14) -0.2075(4) 0.0389(14) 0.064(3) Uani 1 1 d DU . .
H4BA H 0.2976 -0.2056 -0.0204 0.076 Uiso 1 1 calc R B .
H4BB H 0.1774 -0.1996 -0.0042 0.076 Uiso 1 1 calc R . .
C5B C 0.3117(11) -0.1754(5) 0.1428(13) 0.056(3) Uani 1 1 d DU B .
H5BA H 0.3075 -0.1455 0.1101 0.067 Uiso 1 1 calc R . .
H5BB H 0.2712 -0.1761 0.2014 0.067 Uiso 1 1 calc R . .
C6B C 0.4347(11) -0.1889(4) 0.2058(14) 0.053(3) Uani 1 1 d DU B .
H6BA H 0.4723 -0.1885 0.1435 0.064 Uiso 1 1 calc R . .
C7B C 0.6111(14) -0.2803(6) 0.3332(14) 0.055(3) Uani 1 1 d DU B .
H7BA H 0.5636 -0.3022 0.2833 0.066 Uiso 1 1 calc R . .
C8B C 0.7276(14) -0.2934(6) 0.4066(12) 0.055(3) Uani 1 1 d DU . .
C9B C 0.8061(15) -0.2634(6) 0.4907(14) 0.055(3) Uani 1 1 d DU B .
C10B C 0.9166(15) -0.2777(6) 0.5543(16) 0.055(3) Uani 1 1 d DU . .
C11B C 0.9429(16) -0.3202(6) 0.5391(16) 0.058(3) Uani 1 1 d DU B .
H11B H 1.0164 -0.3302 0.5881 0.070 Uiso 1 1 calc R . .
C12B C 0.8684(16) -0.3506(6) 0.4553(16) 0.057(3) Uani 1 1 d DU . .
C13B C 0.7607(15) -0.3365(6) 0.3914(15) 0.056(3) Uani 1 1 d DU B .
H13B H 0.7075 -0.3556 0.3364 0.067 Uiso 1 1 calc R . .
C14B C 1.0020(15) -0.2477(6) 0.6465(16) 0.055(3) Uani 1 1 d DU B .
C15B C 0.9080(17) -0.3958(6) 0.4470(17) 0.069(4) Uani 1 1 d DU B .
C16B C 1.0185(15) -0.2059(6) 0.5820(17) 0.064(5) Uani 1 1 d U . .
H16D H 1.0444 -0.2135 0.5149 0.096 Uiso 1 1 calc R B .
H16E H 1.0755 -0.1874 0.6408 0.096 Uiso 1 1 calc R . .
H16F H 0.9462 -0.1902 0.5493 0.096 Uiso 1 1 calc R . .
C17B C 0.9602(16) -0.2356(6) 0.7536(16) 0.062(5) Uani 1 1 d U . .
H17D H 0.9500 -0.2622 0.7945 0.092 Uiso 1 1 calc R B .
H17E H 0.8877 -0.2201 0.7207 0.092 Uiso 1 1 calc R . .
H17F H 1.0168 -0.2170 0.8125 0.092 Uiso 1 1 calc R . .
C18B C 1.1188(14) -0.2684(7) 0.7059(17) 0.069(5) Uani 1 1 d U . .
H18D H 1.1113 -0.2955 0.7463 0.103 Uiso 1 1 calc R B .
H18E H 1.1688 -0.2484 0.7664 0.103 Uiso 1 1 calc R . .
H18F H 1.1513 -0.2747 0.6430 0.103 Uiso 1 1 calc R . .
C19B C 0.912(2) -0.4210(7) 0.5646(18) 0.092(6) Uani 1 1 d U . .
H19D H 0.8375 -0.4195 0.5731 0.139 Uiso 1 1 calc R B .
H19E H 0.9694 -0.4078 0.6365 0.139 Uiso 1 1 calc R . .
H19F H 0.9319 -0.4514 0.5580 0.139 Uiso 1 1 calc R . .
C20B C 1.0317(18) -0.3971(7) 0.438(2) 0.083(6) Uani 1 1 d U . .
H20D H 1.0305 -0.3814 0.3648 0.124 Uiso 1 1 calc R B .
H20E H 1.0542 -0.4273 0.4337 0.124 Uiso 1 1 calc R . .
H20F H 1.0864 -0.3832 0.5108 0.124 Uiso 1 1 calc R . .
C21B C 0.825(2) -0.4200(7) 0.3359(18) 0.086(6) Uani 1 1 d U . .
H21D H 0.7487 -0.4194 0.3396 0.129 Uiso 1 1 calc R B .
H21E H 0.8501 -0.4503 0.3369 0.129 Uiso 1 1 calc R . .
H21F H 0.8242 -0.4059 0.2605 0.129 Uiso 1 1 calc R . .
C22B C 0.4786(14) -0.1197(6) 0.3250(14) 0.058(3) Uani 1 1 d DU B .
H22B H 0.4043 -0.1104 0.2761 0.069 Uiso 1 1 calc R . .
C23B C 0.5492(13) -0.0880(5) 0.4027(12) 0.051(3) Uani 1 1 d DU . .
C24B C 0.6600(15) -0.0971(5) 0.4816(15) 0.054(3) Uani 1 1 d DU B .
C25B C 0.7267(15) -0.0621(6) 0.5525(16) 0.053(3) Uani 1 1 d DU . .
C26B C 0.6758(15) -0.0205(6) 0.5423(17) 0.057(3) Uani 1 1 d DU B .
H26B H 0.7192 0.0029 0.5892 0.069 Uiso 1 1 calc R . .
C27B C 0.5591(15) -0.0124(6) 0.4620(16) 0.053(3) Uani 1 1 d DU . .
C28B C 0.4973(15) -0.0466(5) 0.3968(16) 0.051(3) Uani 1 1 d DU B .
H28B H 0.4196 -0.0426 0.3474 0.062 Uiso 1 1 calc R . .
C29B C 0.8566(15) -0.0689(6) 0.6198(16) 0.053(3) Uani 1 1 d DU B .
C30B C 0.5158(15) 0.0331(6) 0.4622(17) 0.057(3) Uani 1 1 d DU B .
C31B C 0.9142(15) -0.0811(6) 0.5298(17) 0.063(5) Uani 1 1 d U . .
H31D H 0.8831 -0.1087 0.4901 0.095 Uiso 1 1 calc R B .
H31E H 0.9962 -0.0842 0.5737 0.095 Uiso 1 1 calc R . .
H31F H 0.9003 -0.0583 0.4678 0.095 Uiso 1 1 calc R . .
C32B C 0.8787(16) -0.1032(5) 0.7172(16) 0.059(5) Uani 1 1 d U . .
H32D H 0.8424 -0.1305 0.6800 0.088 Uiso 1 1 calc R B .
H32E H 0.8473 -0.0938 0.7786 0.088 Uiso 1 1 calc R . .
H32F H 0.9608 -0.1078 0.7564 0.088 Uiso 1 1 calc R . .
C33B C 0.9134(16) -0.0262(6) 0.6795(17) 0.060(5) Uani 1 1 d U . .
H33D H 0.9951 -0.0310 0.7214 0.090 Uiso 1 1 calc R B .
H33E H 0.8797 -0.0164 0.7387 0.090 Uiso 1 1 calc R . .
H33F H 0.9017 -0.0039 0.6162 0.090 Uiso 1 1 calc R . .
C34B C 0.5882(16) 0.0654(6) 0.4170(17) 0.064(5) Uani 1 1 d U . .
H34D H 0.6680 0.0634 0.4708 0.096 Uiso 1 1 calc R B .
H34E H 0.5606 0.0951 0.4186 0.096 Uiso 1 1 calc R . .
H34F H 0.5812 0.0578 0.3333 0.096 Uiso 1 1 calc R . .
C35B C 0.5207(17) 0.0492(6) 0.5861(16) 0.069(5) Uani 1 1 d U . .
H35D H 0.4734 0.0305 0.6164 0.103 Uiso 1 1 calc R B .
H35E H 0.4925 0.0791 0.5788 0.103 Uiso 1 1 calc R . .
H35F H 0.5995 0.0483 0.6435 0.103 Uiso 1 1 calc R . .
C36B C 0.3935(17) 0.0378(6) 0.372(2) 0.077(6) Uani 1 1 d U . .
H36D H 0.3431 0.0190 0.3972 0.116 Uiso 1 1 calc R B .
H36E H 0.3900 0.0294 0.2898 0.116 Uiso 1 1 calc R . .
H36F H 0.3691 0.0681 0.3704 0.116 Uiso 1 1 calc R . .
C1S C 0.3072(17) 0.1959(7) 0.283(2) 0.081(7) Uani 1 1 d . . .
H1SA H 0.2791 0.2207 0.3178 0.098 Uiso 1 1 calc R . .
H1SB H 0.3280 0.2070 0.2139 0.098 Uiso 1 1 calc R . .
C2S C 0.7183(15) -0.0195(6) 0.2289(17) 0.053(6) Uani 0.91(2) 1 d P C 1
H2SA H 0.6918 -0.0340 0.2893 0.063 Uiso 0.91(2) 1 calc PR C 1
H2SB H 0.7507 -0.0420 0.1903 0.063 Uiso 0.91(2) 1 calc PR C 1
C3S C 1.3374(17) -0.0384(6) 0.9803(17) 0.064(7) Uani 0.92(4) 1 d PD D 1
H3SA H 1.3409 -0.0281 1.0617 0.077 Uiso 0.92(4) 1 calc PR D 1
H3SB H 1.4104 -0.0530 0.9907 0.077 Uiso 0.92(4) 1 calc PR D 1
Cl1 Cl 0.2000(5) 0.15718(18) 0.2283(6) 0.0886(18) Uani 1 1 d . . .
Cl2 Cl 0.4300(6) 0.1732(2) 0.3967(6) 0.102(2) Uani 1 1 d . . .
Cl4 Cl 0.8239(5) 0.01827(18) 0.3039(5) 0.0814(17) Uani 1 1 d U . .
Cl5 Cl 1.2269(5) -0.0762(2) 0.9249(6) 0.0997(19) Uani 1 1 d D . .
Cl6 Cl 1.3213(6) 0.0056(2) 0.8852(6) 0.107(2) Uani 1 1 d D . .
Cl3S Cl 0.6020(5) 0.00536(18) 0.1161(5) 0.0790(16) Uani 1 1 d . . .
Cl9 Cl 0.7120(9) 0.1748(3) 0.6086(9) 0.224(6) Uani 1 1 d . . .
Cl10 Cl 0.7794(6) 0.2631(4) 0.5896(7) 0.192(5) Uani 1 1 d . . .
C5S C 0.678(2) 0.2233(15) 0.503(3) 0.22(2) Uani 1 1 d . . .
H5SA H 0.6882 0.2165 0.4250 0.262 Uiso 1 1 calc R . .
H5SB H 0.5989 0.2334 0.4855 0.262 Uiso 1 1 calc R . .
C3S' C 1.208(7) -0.033(3) 0.821(7) 0.064(7) Uani 0.08 1 d PD D 2
H3SC H 1.1343 -0.0183 0.8066 0.077 Uiso 0.08(4) 1 calc PR D 2
H3SD H 1.2095 -0.0435 0.7422 0.077 Uiso 0.08(4) 1 calc PR D 2
C2S' C 0.694(17) 0.041(6) 0.243(19) 0.079(5) Uiso 0.09(2) 1 d PU C 2
H2SC H 0.6995 0.0701 0.2116 0.095 Uiso 0.09(2) 1 calc PR C 2
H2SD H 0.6593 0.0436 0.3070 0.095 Uiso 0.09(2) 1 calc PR C 2

loop_
_atom_site_aniso_label
_atom_site_aniso_U_11
_atom_site_aniso_U_22
_atom_site_aniso_U_33
_atom_site_aniso_U_23
_atom_site_aniso_U_13
_atom_site_aniso_U_12
Cr1' 0.0416(17) 0.0626(18) 0.045(2) -0.0027(16) 0.0228(17) -0.0002(15)
Cr1A 0.0416(17) 0.0626(18) 0.045(2) -0.0027(16) 0.0228(17) -0.0002(15)
Cl1' 0.033(3) 0.051(3) 0.034(2) 0.003(2) 0.022(2) 0.003(2)
Cl1A 0.023(7) 0.053(8) 0.030(6) 0.005(6) 0.012(6) 0.004(6)
N1A 0.039(5) 0.062(6) 0.058(5) 0.011(5) 0.019(5) 0.000(5)
N2A 0.042(5) 0.070(6) 0.052(5) -0.004(5) 0.027(5) -0.007(5)
O1A 0.043(5) 0.062(6) 0.062(6) -0.002(5) 0.019(5) 0.000(5)
O2A 0.041(5) 0.071(6) 0.056(5) 0.011(5) 0.024(5) 0.007(5)
C1A 0.037(5) 0.068(5) 0.060(5) 0.015(5) 0.018(4) 0.000(5)
C2A 0.040(6) 0.073(7) 0.068(6) 0.014(6) 0.014(5) 0.005(6)
C3A 0.046(6) 0.073(7) 0.075(7) 0.010(6) 0.015(6) 0.001(6)
C4A 0.047(6) 0.072(7) 0.073(7) 0.010(6) 0.020(6) 0.002(6)
C5A 0.045(6) 0.071(6) 0.064(6) 0.011(6) 0.020(5) 0.008(6)
C6A 0.041(5) 0.070(6) 0.058(5) 0.009(5) 0.019(5) -0.001(5)
C7A 0.046(6) 0.069(6) 0.062(6) 0.007(6) 0.017(5) 0.002(6)
C8A 0.047(5) 0.064(5) 0.054(5) 0.004(5) 0.027(5) 0.005(5)
C9A 0.045(5) 0.065(5) 0.053(5) -0.002(5) 0.030(4) 0.005(5)
C10A 0.055(5) 0.062(5) 0.053(5) 0.010(5) 0.034(5) 0.001(5)
C11A 0.063(6) 0.066(6) 0.057(6) 0.003(6) 0.031(5) 0.002(6)
C12A 0.059(5) 0.059(5) 0.058(5) -0.001(5) 0.032(5) 0.004(5)
C13A 0.058(6) 0.060(6) 0.062(6) 0.003(6) 0.024(5) 0.001(6)
C14A 0.065(6) 0.059(6) 0.060(6) 0.008(6) 0.036(5) 0.008(6)
C15A 0.064(7) 0.060(6) 0.057(6) -0.004(6) 0.030(6) 0.006(6)
C16A 0.067(10) 0.077(11) 0.064(10) 0.005(9) 0.038(9) 0.003(9)
C17A 0.084(10) 0.063(10) 0.059(9) -0.007(8) 0.047(8) 0.010(9)
C18A 0.067(10) 0.066(10) 0.084(11) 0.024(9) 0.032(9) 0.014(9)
C19A 0.064(11) 0.060(10) 0.080(11) 0.010(9) 0.021(9) -0.008(9)
C20A 0.065(10) 0.080(11) 0.052(9) -0.001(8) 0.035(8) 0.012(9)
C21A 0.086(11) 0.060(10) 0.062(10) -0.001(8) 0.030(9) -0.014(9)
C22A 0.042(6) 0.068(6) 0.062(6) 0.000(6) 0.024(5) 0.006(6)
C23A 0.047(5) 0.061(5) 0.062(5) 0.006(5) 0.024(5) -0.001(5)
C24A 0.045(5) 0.068(5) 0.057(5) 0.005(5) 0.025(5) 0.002(5)
C25A 0.044(5) 0.068(6) 0.057(5) 0.004(5) 0.024(5) -0.002(5)
C26A 0.051(6) 0.070(6) 0.061(6) 0.007(6) 0.028(5) -0.008(6)
C27A 0.060(6) 0.066(6) 0.067(6) 0.013(5) 0.025(5) -0.014(5)
C28A 0.057(6) 0.061(6) 0.060(6) 0.014(6) 0.022(5) -0.009(6)
C29A 0.040(6) 0.074(7) 0.059(6) 0.004(6) 0.022(5) -0.002(6)
C30A 0.078(7) 0.077(7) 0.085(7) 0.009(7) 0.021(7) -0.019(7)
C31A 0.046(9) 0.077(11) 0.072(10) -0.006(9) 0.028(8) 0.006(8)
C32A 0.059(10) 0.092(11) 0.054(9) 0.009(9) 0.028(8) 0.002(9)
C33A 0.046(10) 0.084(11) 0.065(10) 0.007(9) -0.002(9) -0.010(9)
C34A 0.115(14) 0.095(12) 0.115(14) 0.042(12) -0.001(12) -0.018(12)
C35A 0.081(13) 0.086(13) 0.104(14) 0.011(12) 0.051(11) -0.023(12)
C36A 0.092(13) 0.095(12) 0.092(12) -0.023(11) 0.023(11) -0.009(11)
Cr2' 0.046(2) 0.064(2) 0.040(2) 0.0049(17) 0.0302(18) -0.0015(16)
Cr1B 0.046(2) 0.064(2) 0.040(2) 0.0049(17) 0.0302(18) -0.0015(16)
Cl2' 0.027(3) 0.057(3) 0.033(3) -0.005(2) 0.021(2) -0.004(2)
Cl1B 0.032(7) 0.051(8) 0.042(7) 0.003(6) 0.007(6) 0.005(6)
N1B 0.046(5) 0.069(6) 0.058(5) 0.001(5) 0.025(5) 0.009(5)
N2B 0.046(6) 0.065(6) 0.060(6) -0.007(5) 0.014(5) -0.003(5)
O1B 0.047(6) 0.053(6) 0.055(6) 0.000(5) 0.019(5) 0.014(5)
O2B 0.050(6) 0.040(5) 0.067(6) 0.001(5) 0.014(5) 0.007(5)
C1B 0.041(5) 0.065(5) 0.049(5) -0.007(5) 0.020(4) 0.004(5)
C2B 0.036(6) 0.073(6) 0.055(6) -0.010(6) 0.014(5) 0.000(6)
C3B 0.038(6) 0.076(7) 0.053(6) -0.010(6) 0.005(5) 0.001(6)
C4B 0.049(6) 0.070(7) 0.056(6) -0.012(6) 0.000(6) 0.002(6)
C5B 0.045(6) 0.067(6) 0.052(6) -0.015(6) 0.014(5) 0.000(6)
C6B 0.044(5) 0.064(5) 0.051(5) -0.013(5) 0.015(5) 0.003(5)
C7B 0.047(6) 0.071(6) 0.056(6) 0.001(6) 0.029(5) 0.002(6)
C8B 0.052(5) 0.067(5) 0.054(5) 0.003(5) 0.028(5) 0.001(5)
C9B 0.050(5) 0.065(5) 0.054(5) -0.001(5) 0.025(5) 0.005(5)
C10B 0.050(5) 0.062(5) 0.055(5) 0.000(5) 0.024(5) 0.002(5)
C11B 0.058(6) 0.068(6) 0.054(6) -0.003(6) 0.027(5) 0.000(6)
C12B 0.063(6) 0.063(6) 0.051(5) -0.003(5) 0.029(5) 0.010(5)
C13B 0.057(6) 0.063(6) 0.050(6) -0.004(5) 0.023(5) 0.008(6)
C14B 0.044(6) 0.064(6) 0.059(6) 0.009(6) 0.022(5) -0.002(6)
C15B 0.079(7) 0.067(7) 0.056(6) -0.002(6) 0.018(6) 0.021(6)
C16B 0.054(9) 0.073(10) 0.069(10) 0.016(9) 0.026(8) -0.008(9)
C17B 0.058(10) 0.058(9) 0.063(10) -0.009(8) 0.014(8) -0.003(8)
C18B 0.044(10) 0.093(11) 0.063(10) 0.006(10) 0.012(9) 0.000(9)
C19B 0.116(13) 0.089(12) 0.061(11) 0.001(10) 0.019(11) 0.032(11)
C20B 0.073(11) 0.079(11) 0.088(12) 0.005(10) 0.018(10) 0.029(10)
C21B 0.102(13) 0.070(11) 0.067(11) -0.018(9) 0.005(10) 0.026(10)
C22B 0.049(6) 0.065(6) 0.064(6) 0.000(6) 0.025(5) 0.004(6)
C23B 0.040(5) 0.053(5) 0.064(5) 0.001(5) 0.023(5) 0.005(5)
C24B 0.044(5) 0.054(5) 0.065(5) 0.000(5) 0.020(5) 0.004(5)
C25B 0.046(5) 0.056(5) 0.060(5) -0.003(5) 0.023(5) 0.002(5)
C26B 0.049(6) 0.061(6) 0.063(6) 0.000(6) 0.022(5) 0.002(6)
C27B 0.047(5) 0.057(5) 0.062(5) 0.005(5) 0.028(5) 0.006(5)
C28B 0.045(6) 0.052(6) 0.062(6) 0.003(6) 0.025(5) 0.004(5)
C29B 0.053(6) 0.054(6) 0.057(6) -0.002(6) 0.026(6) 0.003(6)
C30B 0.052(6) 0.067(7) 0.062(6) 0.004(6) 0.032(5) 0.015(6)
C31B 0.045(9) 0.088(11) 0.068(10) 0.009(9) 0.033(8) 0.003(9)
C32B 0.066(10) 0.055(9) 0.055(9) 0.005(8) 0.022(8) 0.013(8)
C33B 0.058(10) 0.059(9) 0.065(10) 0.001(8) 0.025(8) -0.009(8)
C34B 0.060(10) 0.071(10) 0.062(10) 0.009(9) 0.022(9) 0.016(9)
C35B 0.075(11) 0.087(11) 0.056(9) 0.001(9) 0.037(9) 0.014(10)
C36B 0.059(11) 0.074(11) 0.087(12) -0.007(10) 0.012(10) 0.013(9)
C1S 0.062(14) 0.091(15) 0.080(15) 0.001(12) 0.011(12) -0.024(11)
C2S 0.041(12) 0.062(12) 0.042(10) 0.004(9) -0.001(9) -0.013(10)
C3S 0.081(16) 0.057(12) 0.060(13) 0.017(10) 0.031(12) 0.009(11)
Cl1 0.099(4) 0.081(4) 0.104(4) 0.010(3) 0.059(4) 0.006(3)
Cl2 0.115(5) 0.111(5) 0.079(4) -0.001(3) 0.035(4) 0.046(4)
Cl4 0.075(3) 0.083(3) 0.083(3) -0.005(3) 0.024(3) -0.019(3)
Cl5 0.087(4) 0.117(5) 0.107(5) 0.014(4) 0.049(4) -0.002(4)
Cl6 0.145(6) 0.088(4) 0.098(4) 0.002(3) 0.056(4) -0.002(4)
Cl3S 0.074(4) 0.076(3) 0.078(4) -0.007(3) 0.016(3) 0.013(3)
Cl9 0.237(11) 0.201(9) 0.143(8) -0.041(7) -0.043(7) 0.157(8)
Cl10 0.072(5) 0.398(15) 0.117(6) 0.109(8) 0.048(5) 0.021(7)
C5S 0.07(2) 0.42(6) 0.13(3) 0.08(4) -0.01(2) 0.06(3)
C3S' 0.081(16) 0.057(12) 0.060(13) 0.017(10) 0.031(12) 0.009(11)

loop_
_atom_type_symbol
_atom_type_description
_atom_type_scat_dispersion_real
_atom_type_scat_dispersion_imag
_atom_type_scat_source
C C 0.0033 0.0016 'International Tables Vol C Tables 4.2.6.8 and 6.1.1.4'
H H 0.0000 0.0000 'International Tables Vol C Tables 4.2.6.8 and 6.1.1.4'
N N 0.0061 0.0033 'International Tables Vol C Tables 4.2.6.8 and 6.1.1.4'
O O 0.0106 0.0060 'International Tables Vol C Tables 4.2.6.8 and 6.1.1.4'
Cl Cl 0.1484 0.1585 'International Tables Vol C Tables 4.2.6.8 and 6.1.1.4'
Cr Cr 0.3209 0.6236 'International Tables Vol C Tables 4.2.6.8 and 6.1.1.4'

loop_
_geom_angle_atom_site_label_1
_geom_angle_atom_site_label_2
_geom_angle_atom_site_label_3
_geom_angle
O2A Cr1' O1A 95.0(5)
O2A Cr1' N1A 172.6(6)
O1A Cr1' N1A 92.3(6)
O2A Cr1' N2A 91.6(6)
O1A Cr1' N2A 173.4(6)
N1A Cr1' N2A 81.0(6)
O2A Cr1' Cl1' 91.6(4)
O1A Cr1' Cl1' 90.5(4)
N1A Cr1' Cl1' 89.4(5)
N2A Cr1' Cl1' 89.9(4)
O2A Cr1A O1A 93.9(7)
O2A Cr1A N1A 160.7(15)
O1A Cr1A N1A 92.4(8)
O2A Cr1A N2A 89.0(8)
O1A Cr1A N2A 162.6(14)
N1A Cr1A N2A 79.7(7)
O2A Cr1A Cl1A 81.0(9)
O1A Cr1A Cl1A 82.3(9)
N1A Cr1A Cl1A 81.8(9)
N2A Cr1A Cl1A 81.2(9)
C7A N1A C1A 119.5(12)
C7A N1A Cr1A 125.0(12)
C1A N1A Cr1A 113.5(10)
C7A N1A Cr1' 125.3(12)
C1A N1A Cr1' 114.9(9)
Cr1A N1A Cr1' 8.0(9)
C22A N2A C6A 121.0(12)
C22A N2A Cr1A 123.6(12)
C6A N2A Cr1A 114.6(9)
C22A N2A Cr1' 125.4(11)
C6A N2A Cr1' 113.5(9)
Cr1A N2A Cr1' 7.7(9)
C9A O1A Cr1' 126.7(10)
C9A O1A Cr1A 129.3(11)
Cr1' O1A Cr1A 8.3(10)
C24A O2A Cr1' 129.4(10)
C24A O2A Cr1A 127.3(11)
Cr1' O2A Cr1A 8.2(10)
N1A C1A C6A 105.6(11)
N1A C1A C2A 117.1(12)
C6A C1A C2A 112.2(12)
C1A C2A C3A 109.1(13)
C4A C3A C2A 113.4(13)
C5A C4A C3A 112.5(13)
C4A C5A C6A 107.6(13)
N2A C6A C1A 106.1(11)
N2A C6A C5A 115.9(12)
C1A C6A C5A 113.8(12)
N1A C7A C8A 122.8(16)
C9A C8A C7A 125.6(17)
C9A C8A C13A 122.5(16)
C7A C8A C13A 111.8(15)
O1A C9A C8A 121.6(16)
O1A C9A C10A 121.4(15)
C8A C9A C10A 116.8(17)
C11A C10A C9A 117.1(17)
C11A C10A C14A 123.1(17)
C9A C10A C14A 119.5(16)
C12A C11A C10A 129.2(19)
C11A C12A C13A 114.3(18)
C11A C12A C15A 123.7(17)
C13A C12A C15A 121.2(17)
C12A C13A C8A 119.3(17)
C10A C14A C17A 118.1(14)
C10A C14A C18A 111.9(15)
C17A C14A C18A 107.9(15)
C10A C14A C16A 106.9(14)
C17A C14A C16A 107.5(14)
C18A C14A C16A 103.5(13)
C20A C15A C21A 110.1(15)
C20A C15A C19A 111.9(15)
C21A C15A C19A 107.9(16)
C20A C15A C12A 109.2(15)
C21A C15A C12A 107.0(14)
C19A C15A C12A 110.5(15)
N2A C22A C23A 124.2(16)
C22A C23A C24A 125.1(16)
C22A C23A C28A 118.5(16)
C24A C23A C28A 116.4(16)
O2A C24A C25A 118.0(15)
O2A C24A C23A 121.4(15)
C25A C24A C23A 120.0(17)
C26A C25A C24A 117.9(17)
C26A C25A C29A 122.3(16)
C24A C25A C29A 119.8(16)
C25A C26A C27A 122.4(17)
C28A C27A C26A 117.6(17)
C28A C27A C30A 125.9(18)
C26A C27A C30A 116.5(17)
C27A C28A C23A 125.5(18)
C32A C29A C25A 108.9(14)
C32A C29A C31A 107.5(15)
C25A C29A C31A 112.9(15)
C32A C29A C33A 109.5(15)
C25A C29A C33A 111.7(15)
C31A C29A C33A 106.1(14)
C36A C30A C27A 112.5(17)
C36A C30A C35A 111.5(19)
C27A C30A C35A 110.9(18)
C36A C30A C34A 109.7(19)
C27A C30A C34A 110.2(17)
C35A C30A C34A 101.5(18)
O2B Cr2' O1B 95.4(5)
O2B Cr2' N2B 91.9(6)
O1B Cr2' N2B 172.7(6)
O2B Cr2' N1B 172.1(6)
O1B Cr2' N1B 90.7(6)
N2B Cr2' N1B 82.0(6)
O2B Cr2' Cl2' 88.9(4)
O1B Cr2' Cl2' 91.3(4)
N2B Cr2' Cl2' 88.6(5)
N1B Cr2' Cl2' 85.9(4)
O2B Cr1B O1B 94.1(7)
O2B Cr1B N1B 163.4(11)
O1B Cr1B N1B 91.2(8)
O2B Cr1B N2B 88.9(7)
O1B Cr1B N2B 159.6(11)
N1B Cr1B N2B 80.8(7)
O2B Cr1B Cl1B 80.8(7)
O1B Cr1B Cl1B 81.6(7)
N1B Cr1B Cl1B 84.5(7)
N2B Cr1B Cl1B 79.0(7)
C7B N1B C1B 120.2(13)
C7B N1B Cr1B 125.6(12)
C1B N1B Cr1B 113.0(10)
C7B N1B Cr2' 125.6(12)
C1B N1B Cr2' 114.2(9)
Cr1B N1B Cr2' 9.6(6)
C22B N2B C6B 123.3(13)
C22B N2B Cr2' 123.5(12)
C6B N2B Cr2' 112.8(9)
C22B N2B Cr1B 122.7(12)
C6B N2B Cr1B 113.9(10)
Cr2' N2B Cr1B 9.4(6)
C9B O1B Cr2' 132.8(11)
C9B O1B Cr1B 133.5(11)
Cr2' O1B Cr1B 10.1(7)
C24B O2B Cr2' 131.1(11)
C24B O2B Cr1B 132.2(11)
Cr2' O2B Cr1B 10.0(7)
N1B C1B C2B 117.0(11)
N1B C1B C6B 106.1(11)
C2B C1B C6B 110.3(12)
C1B C2B C3B 110.2(12)
C4B C3B C2B 111.6(13)
C5B C4B C3B 111.7(13)
C6B C5B C4B 107.1(12)
C5B C6B N2B 115.7(11)
C5B C6B C1B 111.8(12)
N2B C6B C1B 105.0(11)
N1B C7B C8B 127.1(17)
C13B C8B C9B 121.3(16)
C13B C8B C7B 117.3(16)
C9B C8B C7B 121.4(16)
O1B C9B C10B 121.1(16)
O1B C9B C8B 120.7(16)
C10B C9B C8B 118.1(17)
C11B C10B C9B 118.1(17)
C11B C10B C14B 121.5(16)
C9B C10B C14B 120.2(16)
C10B C11B C12B 125.4(18)
C13B C12B C11B 116.4(16)
C13B C12B C15B 123.5(18)
C11B C12B C15B 120.0(17)
C12B C13B C8B 120.5(17)
C18B C14B C10B 112.9(15)
C18B C14B C16B 107.2(14)
C10B C14B C16B 109.9(14)
C18B C14B C17B 106.2(15)
C10B C14B C17B 110.8(14)
C16B C14B C17B 109.6(15)
C12B C15B C21B 111.4(16)
C12B C15B C20B 112.6(17)
C21B C15B C20B 108.4(16)
C12B C15B C19B 108.1(15)
C21B C15B C19B 107.6(17)
C20B C15B C19B 108.5(17)
N2B C22B C23B 127.8(16)
C24B C23B C28B 122.9(16)
C24B C23B C22B 122.6(16)
C28B C23B C22B 114.5(15)
O2B C24B C23B 122.1(16)
O2B C24B C25B 119.5(15)
C23B C24B C25B 118.2(16)
C24B C25B C26B 118.4(16)
C24B C25B C29B 119.0(15)
C26B C25B C29B 121.8(16)
C25B C26B C27B 122.1(17)
C28B C27B C26B 118.2(16)
C28B C27B C30B 125.6(16)
C26B C27B C30B 116.2(16)
C27B C28B C23B 120.1(16)
C31B C29B C32B 110.2(14)
C31B C29B C25B 110.9(14)
C32B C29B C25B 110.8(14)
C31B C29B C33B 105.4(14)
C32B C29B C33B 109.0(15)
C25B C29B C33B 110.4(14)
C35B C30B C27B 114.5(16)
C35B C30B C34B 106.7(16)
C27B C30B C34B 109.6(14)
C35B C30B C36B 108.6(15)
C27B C30B C36B 111.3(16)
C34B C30B C36B 105.7(15)
Cl1 C1S Cl2 110.8(12)
Cl4 C2S Cl3S 111.7(11)
Cl6 C3S Cl5 112.9(11)
C2S' Cl4 C2S 67(7)
C3S Cl5 C3S' 69.1(10)
C3S Cl6 C3S' 69.2(10)
C2S Cl3S C2S' 63(6)
Cl10 C5S Cl9 102.6(14)
Cl5 C3S' Cl6 108.8(14)
Cl4 C2S' Cl3S 109(10)

loop_
_geom_bond_atom_site_label_1
_geom_bond_atom_site_label_2
_geom_bond_distance
Cr1' O2A 1.888(11)
Cr1' O1A 1.895(11)
Cr1' N1A 1.978(13)
Cr1' N2A 2.000(12)
Cr1' Cl1' 2.420(9)
Cr1A O2A 1.929(18)
Cr1A O1A 1.886(16)
Cr1A N1A 1.984(16)
Cr1A N2A 2.048(19)
Cr1A Cl1A 2.28(3)
N1A C7A 1.320(19)
N1A C1A 1.464(19)
N2A C22A 1.34(2)
N2A C6A 1.475(19)
O1A C9A 1.347(19)
O2A C24A 1.37(2)
C1A C6A 1.536(13)
C1A C2A 1.535(13)
C2A C3A 1.551(13)
C3A C4A 1.541(13)
C4A C5A 1.542(13)
C5A C6A 1.549(13)
C7A C8A 1.47(2)
C8A C9A 1.37(2)
C8A C13A 1.46(2)
C9A C10A 1.44(2)
C10A C11A 1.37(2)
C10A C14A 1.51(2)
C11A C12A 1.35(2)
C12A C13A 1.40(2)
C12A C15A 1.56(2)
C14A C17A 1.52(2)
C14A C18A 1.59(2)
C14A C16A 1.62(2)
C15A C20A 1.50(2)
C15A C21A 1.55(2)
C15A C19A 1.54(3)
C22A C23A 1.42(2)
C23A C24A 1.43(2)
C23A C28A 1.43(2)
C24A C25A 1.43(2)
C25A C26A 1.38(2)
C25A C29A 1.55(2)
C26A C27A 1.44(2)
C27A C28A 1.29(2)
C27A C30A 1.53(3)
C29A C32A 1.55(2)
C29A C31A 1.52(2)
C29A C33A 1.56(2)
C30A C36A 1.50(3)
C30A C35A 1.58(3)
C30A C34A 1.63(3)
Cr2' O2B 1.871(10)
Cr2' O1B 1.885(11)
Cr2' N2B 1.979(13)
Cr2' N1B 1.987(13)
Cr2' Cl2' 2.460(7)
Cr1B O2B 1.914(16)
Cr1B O1B 1.880(14)
Cr1B N1B 1.975(16)
Cr1B N2B 2.037(18)
Cr1B Cl1B 2.29(2)
N1B C7B 1.302(19)
N1B C1B 1.467(19)
N2B C22B 1.331(19)
N2B C6B 1.505(19)
O1B C9B 1.33(2)
O2B C24B 1.343(18)
C1B C2B 1.524(13)
C1B C6B 1.542(13)
C2B C3B 1.531(13)
C3B C4B 1.525(13)
C4B C5B 1.525(13)
C5B C6B 1.517(13)
C7B C8B 1.47(2)
C8B C13B 1.42(2)
C8B C9B 1.45(2)
C9B C10B 1.39(2)
C10B C11B 1.38(2)
C10B C14B 1.53(2)
C11B C12B 1.44(2)
C12B C13B 1.37(2)
C12B C15B 1.49(2)
C14B C18B 1.53(2)
C14B C16B 1.54(2)
C14B C17B 1.57(2)
C15B C21B 1.54(3)
C15B C20B 1.60(3)
C15B C19B 1.57(2)
C22B C23B 1.41(2)
C23B C24B 1.40(2)
C23B C28B 1.42(2)
C24B C25B 1.43(2)
C25B C26B 1.42(2)
C25B C29B 1.56(2)
C26B C27B 1.46(2)
C27B C28B 1.37(2)
C27B C30B 1.50(2)
C29B C31B 1.52(2)
C29B C32B 1.51(2)
C29B C33B 1.54(2)
C30B C35B 1.51(2)
C30B C34B 1.56(2)
C30B C36B 1.53(3)
C1S Cl1 1.743(19)
C1S Cl2 1.79(2)
C2S Cl4 1.749(18)
C2S Cl3S 1.759(19)
C3S Cl6 1.720(18)
C3S Cl5 1.75(2)
Cl4 C2S' 1.7(2)
Cl5 C3S' 1.77(4)
Cl6 C3S' 1.79(4)
Cl3S C2S' 1.9(2)
Cl9 C5S 1.89(4)
Cl10 C5S 1.80(4)
